data_7248309
loop_
_publ_author_name
'Gao, Yan'
'Yang, Xiao'
'Ren, Taohong'
'Jia, Dingxian'

_publ_section_title
;
 Facile syntheses, structures and photocatalytic properties of 3D
 iodoargentate frameworks derived from TM-flexible-amino-ligand templates
;
_journal_issue 16
_journal_name_full CrystEngComm
_journal_page_first 2172
_journal_page_last 2179
_journal_paper_doi 10.1039/D4CE00247D
_journal_volume 26
_journal_year 2024
_chemical_formula_moiety 'C8 H28 Ag2 Co I4 N6 O'
_chemical_formula_sum 'C8 H28 Ag2 Co I4 N6 O'
_chemical_formula_weight 1006.63
_space_group_crystal_system tetragonal
_space_group_IT_number 141
_space_group_name_Hall '-I 4bd 2'
_space_group_name_H-M_alt 'I 41/a m d :2'
_atom_sites_solution_hydrogens geom
_audit_creation_method SHELXL-2014/7
_audit_update_record
;
2023-08-26 deposited with the CCDC.	2024-03-13 downloaded from the CCDC.
;
_cell_angle_alpha 90
_cell_angle_beta 90
_cell_angle_gamma 90
_cell_formula_units_Z 4
_cell_length_a 21.681(4)
_cell_length_b 21.681(4)
_cell_length_c 9.2216(19)
_cell_measurement_reflns_used 4758
_cell_measurement_temperature 293(2)
_cell_measurement_theta_max 25.35
_cell_measurement_theta_min 3.0494
_cell_volume 4334.8(14)
_computing_structure_refinement 'SHELXL-2014/7 (Sheldrick, 2014)'
_diffrn_ambient_temperature 293(2)
_diffrn_detector_area_resol_mean 7.31
_diffrn_measured_fraction_theta_full 0.997
_diffrn_measured_fraction_theta_max 0.997
_diffrn_measurement_device_type 'Rigaku Mercury'
_diffrn_measurement_method \w
_diffrn_radiation_type MoK\a
_diffrn_radiation_wavelength 0.7107
_diffrn_reflns_av_R_equivalents 0.0949
_diffrn_reflns_av_unetI/netI 0.0306
_diffrn_reflns_Laue_measured_fraction_full 0.997
_diffrn_reflns_Laue_measured_fraction_max 0.997
_diffrn_reflns_limit_h_max 23
_diffrn_reflns_limit_h_min -26
_diffrn_reflns_limit_k_max 25
_diffrn_reflns_limit_k_min -26
_diffrn_reflns_limit_l_max 11
_diffrn_reflns_limit_l_min -10
_diffrn_reflns_number 19638
_diffrn_reflns_point_group_measured_fraction_full 0.997
_diffrn_reflns_point_group_measured_fraction_max 0.997
_diffrn_reflns_theta_full 25.241
_diffrn_reflns_theta_max 25.339
_diffrn_reflns_theta_min 3.048
_exptl_absorpt_coefficient_mu 4.126
_exptl_absorpt_correction_T_max 0.6798
_exptl_absorpt_correction_T_min 0.4874
_exptl_absorpt_correction_type multi-scan
_exptl_crystal_colour 'Pale yellow'
_exptl_crystal_density_diffrn 1.543
_exptl_crystal_description Block
_exptl_crystal_F_000 1836
_exptl_crystal_size_max 0.200
_exptl_crystal_size_mid 0.120
_exptl_crystal_size_min 0.100
_refine_diff_density_max 1.048
_refine_diff_density_min -1.945
_refine_diff_density_rms 0.211
_refine_ls_extinction_expression Fc^*^=kFc[1+0.001xFc^2^\l^3^/sin(2\q)]^-1/4^
_refine_ls_extinction_method none
_refine_ls_goodness_of_fit_ref 1.085
_refine_ls_hydrogen_treatment constr
_refine_ls_matrix_type full
_refine_ls_number_parameters 35
_refine_ls_number_reflns 1056
_refine_ls_number_restraints 3
_refine_ls_restrained_S_all 1.083
_refine_ls_R_factor_all 0.0685
_refine_ls_R_factor_gt 0.0430
_refine_ls_shift/su_max 0.000
_refine_ls_shift/su_mean 0.000
_refine_ls_structure_factor_coef Fsqd
_refine_ls_weighting_details 'w=1/[\s^2^(Fo^2^)+(0.1910P)^2^+85.0983P] where P=(Fo^2^+2Fc^2^)/3'
_refine_ls_weighting_scheme calc
_refine_ls_wR_factor_gt 0.0938
_refine_ls_wR_factor_ref 0.1053
_reflns_Friedel_coverage 0.000
_reflns_number_gt 924
_reflns_number_total 1056
_reflns_threshold_expression 'I > 2\s(I)'
_cod_data_source_file d4ce00247d2.cif
_cod_data_source_block shelxl
_cod_depositor_comments
;
The following automatic conversions were performed:

data item '_exptl_absorpt_correction_type' value 'Multi-scan' was
changed to 'multi-scan' in accordance with the
/home/data/users/saulius/crontab/automatic-downloads/rss-feeds/RSC/lib/dictionaries/cif_core.dic
dictionary named 'cif_core.dic' version 2.4.2 last updated on
2011-04-26.

Automatic conversion script
Id: cif_fix_values 8170 2020-07-09 18:12:32Z antanas 

 Adding full bibliography for 7248307--7248309.cif.
;
_cod_original_cell_volume 4334.6(19)
_cod_original_sg_symbol_H-M 'I 41/a m d'
_cod_database_code 7248309
_shelx_shelxl_version_number 2014/7
_shelx_space_group_comment
;
The symmetry employed for this shelxl refinement is uniquely defined
by the following loop, which should always be used as a source of
symmetry information in preference to the above space-group names.
They are only intended as comments.
;
_shelx_estimated_absorpt_t_min 0.492
_shelx_estimated_absorpt_t_max 0.683

loop_
_space_group_symop_operation_xyz
'x, y, z'
'-y+1/4, x+3/4, z+1/4'
'-x+1/2, -y, z+1/2'
'y+1/4, -x+1/4, z+3/4'
'-x, y, z'
'y+3/4, x+3/4, z+1/4'
'x+1/2, -y, z+1/2'
'-y+3/4, -x+1/4, z+3/4'
'x+1/2, y+1/2, z+1/2'
'-y+3/4, x+5/4, z+3/4'
'-x+1, -y+1/2, z+1'
'y+3/4, -x+3/4, z+5/4'
'-x+1/2, y+1/2, z+1/2'
'y+5/4, x+5/4, z+3/4'
'x+1, -y+1/2, z+1'
'-y+5/4, -x+3/4, z+5/4'
'-x, -y, -z'
'y-1/4, -x-3/4, -z-1/4'
'x-1/2, y, -z-1/2'
'-y-1/4, x-1/4, -z-3/4'
'x, -y, -z'
'-y-3/4, -x-3/4, -z-1/4'
'-x-1/2, y, -z-1/2'
'y-3/4, x-1/4, -z-3/4'
'-x+1/2, -y+1/2, -z+1/2'
'y+1/4, -x-1/4, -z+1/4'
'x, y+1/2, -z'
'-y+1/4, x+1/4, -z-1/4'
'x+1/2, -y+1/2, -z+1/2'
'-y-1/4, -x-1/4, -z+1/4'
'-x, y+1/2, -z'
'y-1/4, x+1/4, -z-1/4'

loop_
_atom_site_label
_atom_site_type_symbol
_atom_site_fract_x
_atom_site_fract_y
_atom_site_fract_z
_atom_site_U_iso_or_equiv
_atom_site_adp_type
_atom_site_occupancy
_atom_site_site_symmetry_order
_atom_site_calc_flag
_atom_site_refinement_flags_posn
_atom_site_refinement_flags_adp
_atom_site_refinement_flags_occupancy
_atom_site_disorder_assembly
_atom_site_disorder_group
Ag1 Ag 0.4235(2) 0.5000 0.5000 0.0860(15) Uani 0.5 2 d S T P . .
I1 I 0.33848(9) 0.41152(9) 0.6250 0.0707(13) Uani 0.5 2 d S T P . .
I2 I 0.5000 0.44207(18) 0.2903(4) 0.0789(13) Uani 0.5 2 d S T P . .
Co1 Co 0.5000 0.7500 0.3750 0.112(3) Uani 1 8 d S T P . .
N1 N 0.5943(16) 0.7500 0.405(4) 0.231(16) Uani 1 2 d DS T P . .
H1A H 0.6107 0.7167 0.3632 0.277 Uiso 0.5 1 calc R U P . .
H1B H 0.6107 0.7833 0.3632 0.277 Uiso 0.5 1 calc R U P . .
N2 N 0.5000 0.7500 0.591(7) 0.231(16) Uani 1 4 d DS T P . .
C1 C 0.608(2) 0.7500 0.562(5) 0.231(16) Uani 1 2 d DS T P . .
C2 C 0.5569(14) 0.723(3) 0.653(6) 0.231(16) Uani 0.5 1 d D . P . .
O1 O 0.333(3) 0.417(3) 0.1250 0.13(3) Uiso 0.25 2 d S . P . .

loop_
_atom_site_aniso_label
_atom_site_aniso_U_11
_atom_site_aniso_U_22
_atom_site_aniso_U_33
_atom_site_aniso_U_23
_atom_site_aniso_U_13
_atom_site_aniso_U_12
Ag1 0.075(3) 0.077(3) 0.106(3) 0.006(2) 0.000 0.000
I1 0.0524(13) 0.0524(13) 0.107(3) 0.0111(11) 0.0111(11) -0.0023(12)
I2 0.063(2) 0.089(2) 0.085(2) -0.0121(18) 0.000 0.000
Co1 0.107(4) 0.107(4) 0.121(7) 0.000 0.000 0.000
N1 0.079(13) 0.44(5) 0.17(2) 0.000 -0.010(17) 0.000
N2 0.079(13) 0.44(5) 0.17(2) 0.000 -0.010(17) 0.000
C1 0.079(13) 0.44(5) 0.17(2) 0.000 -0.010(17) 0.000
C2 0.079(13) 0.44(5) 0.17(2) 0.000 -0.010(17) 0.000

loop_
_atom_type_symbol
_atom_type_description
_atom_type_scat_dispersion_real
_atom_type_scat_dispersion_imag
_atom_type_scat_source
C C 0.0033 0.0016 'International Tables Vol C Tables 4.2.6.8 and 6.1.1.4'
H H 0.0000 0.0000 'International Tables Vol C Tables 4.2.6.8 and 6.1.1.4'
N N 0.0061 0.0033 'International Tables Vol C Tables 4.2.6.8 and 6.1.1.4'
O O 0.0106 0.0060 'International Tables Vol C Tables 4.2.6.8 and 6.1.1.4'
Ag Ag -0.8971 1.1015 'International Tables Vol C Tables 4.2.6.8 and 6.1.1.4'
Co Co 0.3494 0.9721 'International Tables Vol C Tables 4.2.6.8 and 6.1.1.4'
I I -0.4742 1.8119 'International Tables Vol C Tables 4.2.6.8 and 6.1.1.4'

loop_
_geom_angle_atom_site_label_1
_geom_angle_atom_site_label_2
_geom_angle_atom_site_label_3
_geom_angle
_geom_angle_site_symmetry_1
_geom_angle_site_symmetry_3
_geom_angle_publ_flag
I2 Ag1 I2 108.53(16) . 17_666 ?
I2 Ag1 I1 113.15(7) . 10_544 ?
I2 Ag1 I1 110.45(8) 17_666 10_544 ?
I2 Ag1 I1 110.45(8) . . ?
I2 Ag1 I1 113.15(7) 17_666 . ?
I1 Ag1 I1 101.06(16) 10_544 . ?
I2 Ag1 Ag1 54.27(8) . 17_666 ?
I2 Ag1 Ag1 54.27(8) 17_666 17_666 ?
I1 Ag1 Ag1 129.47(8) 10_544 17_666 ?
I1 Ag1 Ag1 129.47(8) . 17_666 ?
Ag1 I1 Ag1 177.89(16) 12_454 . ?
Ag1 I2 Ag1 71.47(16) . 17_666 ?
N2 Co1 N2 180.000(16) 18_576 . ?
N2 Co1 N1 97.6(12) 18_576 . ?
N2 Co1 N1 82.4(12) . . ?
N2 Co1 N1 82.4(12) 18_576 18_576 ?
N2 Co1 N1 97.6(12) . 18_576 ?
N1 Co1 N1 91.0(3) . 18_576 ?
N2 Co1 N1 97.6(12) 18_576 11_564 ?
N2 Co1 N1 82.4(12) . 11_564 ?
N1 Co1 N1 165(2) . 11_564 ?
N1 Co1 N1 91.0(3) 18_576 11_564 ?
N2 Co1 N1 82.4(12) 18_576 28_656 ?
N2 Co1 N1 97.6(12) . 28_656 ?
N1 Co1 N1 91.0(3) . 28_656 ?
N1 Co1 N1 165(2) 18_576 28_656 ?
N1 Co1 N1 91.0(3) 11_564 28_656 ?
C1 N1 Co1 109(3) . . ?
C1 N1 H1A 109.8 . . ?
Co1 N1 H1A 109.8 . . ?
C1 N1 H1B 109.8 . . ?
Co1 N1 H1B 109.8 . . ?
H1A N1 H1B 108.3 . . ?
C2 N2 C2 47(6) . 15_464 ?
C2 N2 C2 113(4) . 5_655 ?
C2 N2 C2 135(7) 15_464 5_655 ?
C2 N2 C2 135(7) . 11_564 ?
C2 N2 C2 113(4) 15_464 11_564 ?
C2 N2 C2 47(6) 5_655 11_564 ?
C2 N2 Co1 113(3) . . ?
C2 N2 Co1 113(3) 15_464 . ?
C2 N2 Co1 113(3) 5_655 . ?
C2 N2 Co1 113(3) 11_564 . ?
N1 C1 C2 113(4) . . ?
N1 C1 C2 113(4) . 15_464 ?
C2 C1 C2 46(6) . 15_464 ?
C2 C2 N2 66(3) 15_464 . ?
C2 C2 C1 67(3) 15_464 . ?
N2 C2 C1 104(3) . . ?

loop_
_geom_bond_atom_site_label_1
_geom_bond_atom_site_label_2
_geom_bond_distance
_geom_bond_site_symmetry_2
_geom_bond_publ_flag
Ag1 I2 2.841(4) . ?
Ag1 I2 2.841(4) 17_666 ?
Ag1 I1 2.899(3) 10_544 ?
Ag1 I1 2.899(3) . ?
Ag1 Ag1 3.318(9) 17_666 ?
I1 Ag1 2.899(3) 12_454 ?
I2 Ag1 2.841(4) 17_666 ?
Co1 N2 2.00(6) 18_576 ?
Co1 N2 2.00(6) . ?
Co1 N1 2.06(3) . ?
Co1 N1 2.06(3) 18_576 ?
Co1 N1 2.06(3) 11_564 ?
Co1 N1 2.06(3) 28_656 ?
N1 C1 1.482(19) . ?
N1 H1A 0.8900 . ?
N1 H1B 0.8900 . ?
N2 C2 1.48(2) . ?
N2 C2 1.48(2) 15_464 ?
N2 C2 1.48(2) 5_655 ?
N2 C2 1.48(2) 11_564 ?
C1 C2 1.51(2) . ?
C1 C2 1.51(2) 15_464 ?
C2 C2 1.19(15) 15_464 ?

loop_
_geom_hbond_atom_site_label_D
_geom_hbond_atom_site_label_H
_geom_hbond_atom_site_label_A
_geom_hbond_distance_DH
_geom_hbond_distance_HA
_geom_hbond_distance_DA
_geom_hbond_angle_DHA
_geom_hbond_site_symmetry_A
N1 H1B I1 0.89 2.99 3.803(14) 152.2 4_564
N1 H1A I1 0.89 2.99 3.803(14) 152.2 17_666
N1 H1B I1 0.89 2.99 3.803(14) 152.2 4_564
N1 H1A I1 0.89 2.99 3.803(14) 152.2 17_666
N1 H1B I1 0.89 2.99 3.803(14) 152.2 4_564
N1 H1A I1 0.89 2.99 3.803(14) 152.2 17_666
N1 H1A I1 0.89 2.99 3.803(14) 152.2 17_666
N1 H1B I1 0.89 2.99 3.803(14) 152.2 4_564

loop_
_geom_torsion_atom_site_label_1
_geom_torsion_atom_site_label_2
_geom_torsion_atom_site_label_3
_geom_torsion_atom_site_label_4
_geom_torsion
_geom_torsion_site_symmetry_1
_geom_torsion_site_symmetry_2
_geom_torsion_site_symmetry_3
_geom_torsion_site_symmetry_4
_geom_torsion_publ_flag
Co1 N1 C1 C2 25(3) . . . . ?
Co1 N1 C1 C2 -25(3) . . . 15_464 ?
C2 N2 C2 C2 -131(7) 5_655 . . 15_464 ?
C2 N2 C2 C2 -79.5(14) 11_564 . . 15_464 ?
Co1 N2 C2 C2 100.5(14) . . . 15_464 ?
C2 N2 C2 C1 -57(5) 15_464 . . . ?
C2 N2 C2 C1 172(3) 5_655 . . . ?
C2 N2 C2 C1 -136(5) 11_564 . . . ?
Co1 N2 C2 C1 44(6) . . . . ?
N1 C1 C2 C2 -101(2) . . . 15_464 ?
N1 C1 C2 N2 -44(6) . . . . ?
C2 C1 C2 N2 56(5) 15_464 . . . ?
